data_2201677
loop_
_publ_author_name
'Guo, Tengwen'
'Lai, Chian Sing'
'Tan, Xi Jie'
'Teo, Chin Seng'
'Tiekink, Edward R. T.'

_publ_section_title
;
 Bis(diethyldithiocarbamato)(4,7-dimethyl-1,10-phenanthroline)cadmium(II)
 acetonitrile solvate
;
_journal_issue 8
_journal_name_full 'Acta Crystallographica Section E'
_journal_page_first m439
_journal_page_last m440
_journal_paper_doi 10.1107/S1600536802012679
_journal_volume 58
_journal_year 2002
_chemical_formula_iupac '[Cd (C5 H10 N1 S2)2 (C14 H12 N2)], C2 H3 N'
_chemical_formula_moiety 'C24 H32 Cd N4 S4, C2 H3 N'
_chemical_formula_sum 'C26 H35 Cd N5 S4'
_chemical_formula_weight 658.23
_chemical_name_systematic ?
_space_group_IT_number 14
_symmetry_cell_setting monoclinic
_symmetry_space_group_name_Hall '-P 2ybc'
_symmetry_space_group_name_H-M 'P 1 21/c 1'
_atom_sites_solution_hydrogens geom
_atom_sites_solution_primary direct
_atom_sites_solution_secondary difmap
_audit_creation_method SHELXL-97
_cell_angle_alpha 90
_cell_angle_beta 94.1980(10)
_cell_angle_gamma 90
_cell_formula_units_Z 4
_cell_length_a 10.9451(7)
_cell_length_b 10.0886(6)
_cell_length_c 28.4366(17)
_cell_measurement_reflns_used 7229
_cell_measurement_temperature 223(2)
_cell_measurement_theta_max 30.0
_cell_measurement_theta_min 2.4
_cell_volume 3131.6(3)
_computing_cell_refinement 'SAINT (Bruker, 2000)'
_computing_data_collection 'SMART (Bruker, 2000)'
_computing_data_reduction 'SHELXTL (Bruker, 2000)'
_computing_molecular_graphics 'ORTEPII (Johnson, 1976)'
_computing_publication_material SHELXL97
_computing_structure_refinement 'SHELXL97 (Sheldrick, 1997)'
_computing_structure_solution 'PATTY in DIRDIF92 (Beurskens et al., 1992)'
_diffrn_ambient_temperature 223(2)
_diffrn_measured_fraction_theta_full 0.990
_diffrn_measured_fraction_theta_max 0.990
_diffrn_measurement_device_type 'Bruker SMART CCD'
_diffrn_measurement_method \w
_diffrn_radiation_monochromator graphite
_diffrn_radiation_source 'fine-focus sealed tube'
_diffrn_radiation_type MoK\a
_diffrn_radiation_wavelength 0.71069
_diffrn_reflns_av_R_equivalents 0.036
_diffrn_reflns_av_sigmaI/netI 0.044
_diffrn_reflns_limit_h_max 15
_diffrn_reflns_limit_h_min -15
_diffrn_reflns_limit_k_max 14
_diffrn_reflns_limit_k_min -13
_diffrn_reflns_limit_l_max 39
_diffrn_reflns_limit_l_min -29
_diffrn_reflns_number 25219
_diffrn_reflns_theta_full 30.0
_diffrn_reflns_theta_max 30.0
_diffrn_reflns_theta_min 1.9
_diffrn_standards_decay_% 0
_diffrn_standards_interval_count 0
_diffrn_standards_interval_time 0
_diffrn_standards_number 0
_exptl_absorpt_coefficient_mu 0.987
_exptl_absorpt_correction_T_max 0.924
_exptl_absorpt_correction_T_min 0.739
_exptl_absorpt_correction_type multi-scan
_exptl_absorpt_process_details '(SADABS; Bruker, 2000)'
_exptl_crystal_colour 'pale yellow'
_exptl_crystal_density_diffrn 1.396
_exptl_crystal_density_method 'not measured'
_exptl_crystal_description needle
_exptl_crystal_F_000 1352
_exptl_crystal_size_max 0.55
_exptl_crystal_size_mid 0.08
_exptl_crystal_size_min 0.08
_refine_diff_density_max 1.27
_refine_diff_density_min -0.39
_refine_ls_extinction_method none
_refine_ls_goodness_of_fit_ref 1.06
_refine_ls_hydrogen_treatment constr
_refine_ls_matrix_type full
_refine_ls_number_parameters 327
_refine_ls_number_reflns 9058
_refine_ls_number_restraints 0
_refine_ls_restrained_S_all 1.06
_refine_ls_R_factor_all 0.062
_refine_ls_R_factor_gt 0.045
_refine_ls_shift/su_max <0.001
_refine_ls_shift/su_mean 0.000
_refine_ls_structure_factor_coef Fsqd
_refine_ls_weighting_details 'calc w = 1/[\s^2^(Fo^2^)+(0.0518P)^2^+0.3208P] where P = (Fo^2^+2Fc^2^)/3'
_refine_ls_weighting_scheme calc
_refine_ls_wR_factor_gt 0.098
_refine_ls_wR_factor_ref 0.105
_reflns_number_gt 7059
_reflns_number_total 9058
_reflns_threshold_expression I>2\s(I)
_cod_data_source_file ww6024.cif
_cod_data_source_block I
_cod_original_sg_symbol_H-M 'P 21/c'
_cod_database_code 2201677
_cod_database_fobs_code 2201677

loop_
_symmetry_equiv_pos_as_xyz
'x, y, z'
'-x, y+1/2, -z+1/2'
'-x, -y, -z'
'x, -y-1/2, z-1/2'

loop_
_atom_site_label
_atom_site_fract_x
_atom_site_fract_y
_atom_site_fract_z
_atom_site_U_iso_or_equiv
_atom_site_adp_type
_atom_site_calc_flag
_atom_site_refinement_flags
_atom_site_occupancy
_atom_site_disorder_assembly
_atom_site_disorder_group
_atom_site_type_symbol
Cd 0.209246(17) 0.055993(18) 0.381692(6) 0.02906(6) Uani d . 1 . . Cd
S1 0.18936(7) -0.10176(8) 0.30872(3) 0.03940(16) Uani d . 1 . . S
S2 -0.02587(6) -0.00790(8) 0.35664(2) 0.03718(16) Uani d . 1 . . S
S3 0.31591(7) 0.26857(7) 0.34721(3) 0.03747(16) Uani d . 1 . . S
S4 0.15161(6) 0.27958(7) 0.42552(3) 0.03591(15) Uani d . 1 . . S
N1 -0.0398(2) -0.1606(2) 0.27983(8) 0.0377(5) Uani d . 1 . . N
N2 0.2453(2) 0.4914(2) 0.38633(10) 0.0448(6) Uani d . 1 . . N
N3 0.21585(19) -0.0738(2) 0.45277(8) 0.0297(4) Uani d . 1 . . N
N4 0.4118(2) -0.0274(2) 0.40355(7) 0.0298(4) Uani d . 1 . . N
N5 0.6101(5) 0.1238(5) 0.27512(19) 0.1218(19) Uani d . 1 . . N
C1 0.0333(2) -0.0971(3) 0.31203(9) 0.0304(5) Uani d . 1 . . C
C2 0.0082(3) -0.2366(3) 0.24123(11) 0.0501(8) Uani d . 1 . . C
H2A 0.0857 -0.2784 0.2524 0.060 Uiso calc R 1 . . H
H2B -0.0499 -0.3070 0.2314 0.060 Uiso calc R 1 . . H
C3 0.0289(4) -0.1491(4) 0.19928(12) 0.0647(11) Uani d . 1 . . C
H3A 0.0605 -0.2022 0.1744 0.097 Uiso calc R 1 . . H
H3B 0.0876 -0.0803 0.2087 0.097 Uiso calc R 1 . . H
H3C -0.0480 -0.1087 0.1878 0.097 Uiso calc R 1 . . H
C4 -0.1741(3) -0.1545(4) 0.27888(11) 0.0483(8) Uani d . 1 . . C
H4A -0.2080 -0.1487 0.2461 0.058 Uiso calc R 1 . . H
H4B -0.1981 -0.0742 0.2953 0.058 Uiso calc R 1 . . H
C5 -0.2272(4) -0.2743(4) 0.30194(17) 0.0743(12) Uani d . 1 . . C
H5A -0.3156 -0.2663 0.3008 0.111 Uiso calc R 1 . . H
H5B -0.1945 -0.2798 0.3345 0.111 Uiso calc R 1 . . H
H5C -0.2054 -0.3538 0.2853 0.111 Uiso calc R 1 . . H
C6 0.2385(2) 0.3603(2) 0.38642(9) 0.0315(5) Uani d . 1 . . C
C7 0.1800(4) 0.5729(3) 0.41929(16) 0.0643(11) Uani d . 1 . . C
H7A 0.2264 0.6545 0.4262 0.077 Uiso calc R 1 . . H
H7B 0.1753 0.5243 0.4490 0.077 Uiso calc R 1 . . H
C8 0.0525(4) 0.6082(4) 0.40002(19) 0.0814(14) Uani d . 1 . . C
H8A 0.0145 0.6650 0.4223 0.122 Uiso calc R 1 . . H
H8B 0.0045 0.5280 0.3951 0.122 Uiso calc R 1 . . H
H8C 0.0564 0.6545 0.3703 0.122 Uiso calc R 1 . . H
C9 0.3169(4) 0.5650(3) 0.35282(16) 0.0656(11) Uani d . 1 . . C
H9A 0.2778 0.6509 0.3458 0.079 Uiso calc R 1 . . H
H9B 0.3177 0.5151 0.3233 0.079 Uiso calc R 1 . . H
C10 0.4458(4) 0.5869(4) 0.3726(2) 0.0953(17) Uani d . 1 . . C
H10A 0.4902 0.6369 0.3502 0.143 Uiso calc R 1 . . H
H10B 0.4855 0.5020 0.3786 0.143 Uiso calc R 1 . . H
H10C 0.4452 0.6361 0.4019 0.143 Uiso calc R 1 . . H
C11 0.1182(3) -0.0979(3) 0.47650(11) 0.0411(7) Uani d . 1 . . C
H11 0.0415 -0.0668 0.4642 0.049 Uiso calc R 1 . . H
C12 0.1248(3) -0.1674(4) 0.51892(11) 0.0495(8) Uani d . 1 . . C
H12 0.0530 -0.1817 0.5344 0.059 Uiso calc R 1 . . H
C13 0.2335(3) -0.2152(3) 0.53836(11) 0.0447(7) Uani d . 1 . . C
C14 0.3389(2) -0.1924(3) 0.51329(9) 0.0335(6) Uani d . 1 . . C
C15 0.3253(2) -0.1206(2) 0.47112(8) 0.0266(5) Uani d . 1 . . C
C16 0.4308(2) -0.0978(2) 0.44389(8) 0.0259(5) Uani d . 1 . . C
C17 0.5073(3) -0.0085(3) 0.37828(10) 0.0364(6) Uani d . 1 . . C
H17 0.4958 0.0414 0.3504 0.044 Uiso calc R 1 . . H
C18 0.6237(3) -0.0583(3) 0.39075(10) 0.0382(6) Uani d . 1 . . C
H18 0.6879 -0.0430 0.3712 0.046 Uiso calc R 1 . . H
C19 0.6450(2) -0.1297(3) 0.43158(10) 0.0346(6) Uani d . 1 . . C
C20 0.5449(2) -0.1501(3) 0.45999(9) 0.0291(5) Uani d . 1 . . C
C21 0.5556(3) -0.2208(3) 0.50364(10) 0.0383(6) Uani d . 1 . . C
H21 0.6322 -0.2551 0.5148 0.046 Uiso calc R 1 . . H
C22 0.4581(3) -0.2394(3) 0.52906(10) 0.0405(7) Uani d . 1 . . C
H22 0.4687 -0.2845 0.5580 0.049 Uiso calc R 1 . . H
C23 0.2406(4) -0.2894(4) 0.58441(13) 0.0684(11) Uani d . 1 . . C
H23A 0.1599 -0.2931 0.5963 0.103 Uiso calc R 1 . . H
H23B 0.2966 -0.2442 0.6071 0.103 Uiso calc R 1 . . H
H23C 0.2698 -0.3787 0.5795 0.103 Uiso calc R 1 . . H
C24 0.7687(3) -0.1870(4) 0.44534(12) 0.0499(8) Uani d . 1 . . C
H24A 0.8260 -0.1597 0.4227 0.075 Uiso calc R 1 . . H
H24B 0.7633 -0.2829 0.4457 0.075 Uiso calc R 1 . . H
H24C 0.7970 -0.1553 0.4765 0.075 Uiso calc R 1 . . H
C25 0.5948(4) 0.2325(5) 0.27354(17) 0.0771(13) Uani d . 1 . . C
C26 0.5714(6) 0.3716(5) 0.2716(3) 0.133(3) Uani d . 1 . . C
H26A 0.5334 0.3946 0.2408 0.199 Uiso calc R 1 . . H
H26B 0.6479 0.4196 0.2770 0.199 Uiso calc R 1 . . H
H26C 0.5168 0.3954 0.2956 0.199 Uiso calc R 1 . . H

loop_
_atom_site_aniso_label
_atom_site_aniso_U_11
_atom_site_aniso_U_22
_atom_site_aniso_U_33
_atom_site_aniso_U_12
_atom_site_aniso_U_13
_atom_site_aniso_U_23
Cd 0.03002(10) 0.02543(10) 0.03156(11) 0.00088(7) 0.00117(7) 0.00150(7)
S1 0.0344(3) 0.0431(4) 0.0411(4) -0.0001(3) 0.0060(3) -0.0097(3)
S2 0.0351(3) 0.0411(4) 0.0356(4) 0.0001(3) 0.0044(3) -0.0086(3)
S3 0.0425(4) 0.0287(3) 0.0422(4) 0.0013(3) 0.0101(3) 0.0039(3)
S4 0.0364(3) 0.0347(4) 0.0368(4) 0.0020(3) 0.0040(3) 0.0005(3)
N1 0.0392(12) 0.0391(13) 0.0351(12) -0.0053(10) 0.0040(10) -0.0089(10)
N2 0.0451(14) 0.0245(12) 0.0648(18) -0.0011(10) 0.0050(12) -0.0020(11)
N3 0.0295(11) 0.0273(11) 0.0326(11) 0.0033(8) 0.0058(9) 0.0017(8)
N4 0.0326(11) 0.0298(11) 0.0270(11) 0.0016(8) 0.0033(9) 0.0030(8)
N5 0.159(5) 0.082(3) 0.134(4) 0.013(3) 0.074(4) 0.018(3)
C1 0.0369(14) 0.0269(12) 0.0273(12) -0.0012(10) 0.0018(10) 0.0013(9)
C2 0.056(2) 0.0495(19) 0.0452(18) -0.0107(15) 0.0097(15) -0.0235(14)
C3 0.074(3) 0.085(3) 0.0364(18) -0.022(2) 0.0091(17) -0.0113(17)
C4 0.0385(16) 0.060(2) 0.0447(18) -0.0019(14) -0.0056(13) -0.0140(15)
C5 0.052(2) 0.076(3) 0.098(3) -0.019(2) 0.020(2) -0.012(2)
C6 0.0303(12) 0.0243(12) 0.0387(15) 0.0006(9) -0.0063(10) -0.0001(10)
C7 0.064(2) 0.0314(17) 0.098(3) -0.0008(15) 0.011(2) -0.0241(17)
C8 0.064(3) 0.047(2) 0.134(4) 0.0165(19) 0.018(3) -0.011(2)
C9 0.069(2) 0.0274(16) 0.103(3) -0.0008(15) 0.024(2) 0.0144(17)
C10 0.075(3) 0.063(3) 0.152(5) -0.035(2) 0.037(3) -0.026(3)
C11 0.0295(13) 0.0441(16) 0.0512(18) 0.0047(12) 0.0131(12) 0.0047(13)
C12 0.0402(16) 0.060(2) 0.0511(19) 0.0024(14) 0.0226(14) 0.0138(16)
C13 0.0479(17) 0.0470(18) 0.0409(17) -0.0008(14) 0.0160(13) 0.0114(13)
C14 0.0371(14) 0.0332(14) 0.0307(14) -0.0013(11) 0.0060(11) 0.0032(10)
C15 0.0287(12) 0.0246(12) 0.0269(12) 0.0010(9) 0.0052(9) -0.0021(9)
C16 0.0298(12) 0.0249(11) 0.0232(12) -0.0008(9) 0.0031(9) -0.0030(9)
C17 0.0384(14) 0.0411(15) 0.0306(14) 0.0033(12) 0.0077(11) 0.0059(11)
C18 0.0333(14) 0.0478(17) 0.0346(14) 0.0010(12) 0.0105(11) 0.0002(12)
C19 0.0281(12) 0.0393(15) 0.0365(14) 0.0003(11) 0.0022(10) -0.0026(11)
C20 0.0271(12) 0.0303(13) 0.0297(13) -0.0022(10) 0.0009(9) -0.0022(10)
C21 0.0330(14) 0.0453(16) 0.0354(15) 0.0032(12) -0.0045(11) 0.0066(12)
C22 0.0423(16) 0.0466(17) 0.0321(15) 0.0003(13) -0.0001(12) 0.0131(12)
C23 0.066(2) 0.089(3) 0.053(2) -0.002(2) 0.0206(18) 0.032(2)
C24 0.0307(14) 0.071(2) 0.0483(19) 0.0066(14) 0.0058(13) 0.0055(16)
C25 0.077(3) 0.079(3) 0.080(3) 0.001(3) 0.042(2) 0.011(3)
C26 0.138(5) 0.075(4) 0.203(7) 0.001(3) 0.130(5) 0.011(4)

loop_
_atom_type_symbol
_atom_type_description
_atom_type_scat_dispersion_real
_atom_type_scat_dispersion_imag
_atom_type_scat_source
C C 0.0033 0.0016 'International Tables Vol C Tables 4.2.6.8 and 6.1.1.4'
H H 0.0000 0.0000 'International Tables Vol C Tables 4.2.6.8 and 6.1.1.4'
N N 0.0061 0.0033 'International Tables Vol C Tables 4.2.6.8 and 6.1.1.4'
S S 0.1246 0.1234 'International Tables Vol C Tables 4.2.6.8 and 6.1.1.4'
Cd Cd -0.8075 1.2024 'International Tables Vol C Tables 4.2.6.8 and 6.1.1.4'

loop_
_geom_angle_atom_site_label_1
_geom_angle_atom_site_label_2
_geom_angle_atom_site_label_3
_geom_angle
_geom_angle_publ_flag
S1 Cd S2 67.80(2) y
S1 Cd S3 102.21(2) y
S1 Cd S4 151.09(2) y
S1 Cd N3 109.38(5) y
S1 Cd N4 90.79(5) y
S2 Cd S3 122.05(2) y
S2 Cd S4 94.11(2) y
S2 Cd N3 93.52(5) y
S2 Cd N4 145.75(6) y
S3 Cd S4 67.49(2) y
S3 Cd N3 139.54(5) y
S3 Cd N4 87.48(5) y
S4 Cd N3 93.50(5) y
S4 Cd N4 114.71(5) y
N3 Cd N4 67.84(7) y
Cd S1 C1 88.00(9) y
Cd S2 C1 85.22(9) y
Cd S3 C6 86.83(9) y
Cd S4 C6 86.44(9) y
C1 N1 C2 122.3(3) ?
C1 N1 C4 122.7(2) ?
C2 N1 C4 114.9(2) ?
C6 N2 C7 121.8(3) ?
C6 N2 C9 122.4(3) ?
C7 N2 C9 115.8(3) ?
C15 N3 C11 117.5(2) ?
C15 N3 Cd 118.97(16) ?
C11 N3 Cd 123.46(18) ?
C17 N4 C16 117.2(2) ?
C17 N4 Cd 123.88(17) ?
C16 N4 Cd 118.90(16) ?
S1 C1 S2 118.95(15) y
S1 C1 N1 119.8(2) y
S2 C1 N1 121.2(2) y
C3 C2 N1 111.6(3) ?
C3 C2 H2A 109.3 ?
N1 C2 H2A 109.3 ?
C3 C2 H2B 109.3 ?
N1 C2 H2B 109.3 ?
H2A C2 H2B 108.0 ?
C2 C3 H3A 109.5 ?
C2 C3 H3B 109.5 ?
H3A C3 H3B 109.5 ?
C2 C3 H3C 109.5 ?
H3A C3 H3C 109.5 ?
H3B C3 H3C 109.5 ?
N1 C4 C5 112.0(3) ?
N1 C4 H4A 109.2 ?
C5 C4 H4A 109.2 ?
N1 C4 H4B 109.2 ?
C5 C4 H4B 109.2 ?
H4A C4 H4B 107.9 ?
C4 C5 H5A 109.5 ?
C4 C5 H5B 109.5 ?
H5A C5 H5B 109.5 ?
C4 C5 H5C 109.5 ?
H5A C5 H5C 109.5 ?
H5B C5 H5C 109.5 ?
S3 C6 S4 119.08(15) y
S3 C6 N2 120.4(2) y
S4 C6 N2 120.5(2) y
N2 C7 C8 112.4(3) ?
N2 C7 H7A 109.1 ?
C8 C7 H7A 109.1 ?
N2 C7 H7B 109.1 ?
C8 C7 H7B 109.1 ?
H7A C7 H7B 107.9 ?
C7 C8 H8A 109.5 ?
C7 C8 H8B 109.5 ?
H8A C8 H8B 109.5 ?
C7 C8 H8C 109.5 ?
H8A C8 H8C 109.5 ?
H8B C8 H8C 109.5 ?
N2 C9 C10 111.2(4) ?
N2 C9 H9A 109.4 ?
C10 C9 H9A 109.4 ?
N2 C9 H9B 109.4 ?
C10 C9 H9B 109.4 ?
H9A C9 H9B 108.0 ?
C9 C10 H10A 109.5 ?
C9 C10 H10B 109.5 ?
H10A C10 H10B 109.5 ?
C9 C10 H10C 109.5 ?
H10A C10 H10C 109.5 ?
H10B C10 H10C 109.5 ?
N3 C11 C12 122.7(3) ?
N3 C11 H11 118.6 ?
C12 C11 H11 118.6 ?
C13 C12 C11 121.2(3) ?
C13 C12 H12 119.4 ?
C11 C12 H12 119.4 ?
C12 C13 C14 117.2(3) ?
C12 C13 C23 121.1(3) ?
C14 C13 C23 121.7(3) ?
C22 C14 C15 118.6(2) ?
C22 C14 C13 123.1(3) ?
C15 C14 C13 118.3(3) ?
N3 C15 C16 117.0(2) ?
N3 C15 C14 123.1(2) ?
C16 C15 C14 119.9(2) ?
N4 C16 C15 117.1(2) ?
N4 C16 C20 123.6(2) ?
C15 C16 C20 119.3(2) ?
N4 C17 C18 123.6(2) ?
N4 C17 H17 118.2 ?
C18 C17 H17 118.2 ?
C19 C18 C17 120.1(3) ?
C19 C18 H18 120.0 ?
C17 C18 H18 120.0 ?
C18 C19 C20 117.8(2) ?
C18 C19 C24 121.2(3) ?
C20 C19 C24 121.0(2) ?
C19 C20 C16 117.7(2) ?
C19 C20 C21 123.2(2) ?
C16 C20 C21 119.1(2) ?
C22 C21 C20 121.2(3) ?
C22 C21 H21 119.4 ?
C20 C21 H21 119.4 ?
C14 C22 C21 121.8(3) ?
C14 C22 H22 119.1 ?
C21 C22 H22 119.1 ?
C13 C23 H23A 109.5 ?
C13 C23 H23B 109.5 ?
H23A C23 H23B 109.5 ?
C13 C23 H23C 109.5 ?
H23A C23 H23C 109.5 ?
H23B C23 H23C 109.5 ?
C19 C24 H24A 109.5 ?
C19 C24 H24B 109.5 ?
H24A C24 H24B 109.5 ?
C19 C24 H24C 109.5 ?
H24A C24 H24C 109.5 ?
H24B C24 H24C 109.5 ?
N5 C25 C26 178.3(6) ?
C25 C26 H26A 109.5 ?
C25 C26 H26B 109.5 ?
H26A C26 H26B 109.5 ?
C25 C26 H26C 109.5 ?
H26A C26 H26C 109.5 ?
H26B C26 H26C 109.5 ?

loop_
_geom_bond_atom_site_label_1
_geom_bond_atom_site_label_2
_geom_bond_site_symmetry_2
_geom_bond_distance
_geom_bond_publ_flag
Cd S1 . 2.6116(7) y
Cd S2 . 2.6976(7) y
Cd S3 . 2.6630(7) y
Cd S4 . 2.6747(7) y
Cd N3 . 2.405(2) y
Cd N4 . 2.410(2) y
S1 C1 . 1.719(3) y
S2 C1 . 1.720(3) y
S4 C6 . 1.720(3) y
S3 C6 . 1.720(3) y
N1 C1 . 1.335(3) y
N1 C2 . 1.467(4) ?
N1 C4 . 1.469(4) ?
N2 C6 . 1.324(4) y
N2 C7 . 1.471(4) ?
N2 C9 . 1.478(4) ?
N3 C15 . 1.356(3) ?
N3 C11 . 1.327(3) ?
N4 C17 . 1.325(3) ?
N4 C16 . 1.353(3) ?
N5 C25 . 1.110(6) ?
C2 C3 . 1.514(5) ?
C2 H2A . 0.9800 ?
C2 H2B . 0.9800 ?
C3 H3A . 0.9700 ?
C3 H3B . 0.9700 ?
C3 H3C . 0.9700 ?
C4 C5 . 1.512(5) ?
C4 H4A . 0.9800 ?
C4 H4B . 0.9800 ?
C5 H5A . 0.9700 ?
C5 H5B . 0.9700 ?
C5 H5C . 0.9700 ?
C7 C8 . 1.503(6) ?
C7 H7A . 0.9800 ?
C7 H7B . 0.9800 ?
C8 H8A . 0.9700 ?
C8 H8B . 0.9700 ?
C8 H8C . 0.9700 ?
C9 C10 . 1.496(6) ?
C9 H9A . 0.9800 ?
C9 H9B . 0.9800 ?
C10 H10A . 0.9700 ?
C10 H10B . 0.9700 ?
C10 H10C . 0.9700 ?
C11 C12 . 1.393(4) ?
C11 H11 . 0.9400 ?
C12 C13 . 1.363(4) ?
C12 H12 . 0.9400 ?
C13 C14 . 1.419(4) ?
C13 C23 . 1.505(4) ?
C14 C22 . 1.429(4) ?
C14 C15 . 1.400(3) ?
C15 C16 . 1.455(3) ?
C16 C20 . 1.401(3) ?
C17 C18 . 1.392(4) ?
C17 H17 . 0.9400 ?
C18 C19 . 1.372(4) ?
C18 H18 . 0.9400 ?
C19 C20 . 1.423(4) ?
C19 C24 . 1.497(4) ?
C20 C21 . 1.429(4) ?
C21 C22 . 1.345(4) ?
C21 H21 . 0.9400 ?
C22 H22 . 0.9400 ?
C23 H23A . 0.9700 ?
C23 H23B . 0.9700 ?
C23 H23C . 0.9700 ?
C24 H24A . 0.9700 ?
C24 H24B . 0.9700 ?
C24 H24C . 0.9700 ?
C25 C26 . 1.427(7) ?
C26 H26A . 0.9700 ?
C26 H26B . 0.9700 ?
C26 H26C . 0.9700 ?
